data_7248067
loop_
_publ_author_name
'Lu, Zu-Jia'
'Wang, Ting-Wei'
'Sun, Mou'
'Xu, Mei-Qi'
'Zhang, Chao'
'Yi, Zhen-Xin'
'Zhang, Jian-Guo'

_publ_section_title
;
 Synthesis of energetic coordination compounds based on pyrazole and
 4-chloropyrazole via co-melting crystallization method
;
_journal_issue 8
_journal_name_full CrystEngComm
_journal_page_first 1178
_journal_page_last 1188
_journal_paper_doi 10.1039/D3CE01182H
_journal_volume 26
_journal_year 2024
_chemical_formula_moiety 'C12 H12 Cl6 Cu N8 O8'
_chemical_formula_sum 'C12 H12 Cl6 Cu N8 O8'
_chemical_formula_weight 672.54
_space_group_crystal_system orthorhombic
_space_group_IT_number 70
_space_group_name_Hall '-F 2uv 2vw'
_space_group_name_H-M_alt 'F d d d :2'
_atom_sites_solution_hydrogens geom
_atom_sites_solution_primary iterative
_atom_sites_solution_secondary difmap
_audit_block_doi 10.5517/ccdc.csd.cc2h8756
_audit_creation_date 2023-10-18
_audit_creation_method
;
Olex2 1.5
(compiled 2022.04.07 svn.rca3783a0 for OlexSys, GUI svn.r6498)
;
_audit_update_record
;
2023-10-18 deposited with the CCDC.	2024-01-15 downloaded from the CCDC.
;
_cell_angle_alpha 90
_cell_angle_beta 90
_cell_angle_gamma 90
_cell_formula_units_Z 8
_cell_length_a 36.169(3)
_cell_length_b 9.9451(9)
_cell_length_c 13.4069(16)
_cell_measurement_reflns_used 1947
_cell_measurement_temperature 298.15
_cell_measurement_theta_max 24.528
_cell_measurement_theta_min 2.253
_cell_volume 4822.5(8)
_computing_cell_refinement 'Bruker SMART'
_computing_data_collection 'Bruker SMART'
_computing_data_reduction 'Bruker SAINT'
_computing_molecular_graphics 'Olex2 1.5 (Dolomanov et al., 2009)'
_computing_publication_material 'Olex2 1.5 (Dolomanov et al., 2009)'
_computing_structure_refinement 'SHELXL 2018/3 (Sheldrick, 2015)'
_computing_structure_solution 'SHELXL 2018/3 (Sheldrick, 2015)'
_diffrn_ambient_temperature 298.15
_diffrn_measured_fraction_theta_full 1.000
_diffrn_measured_fraction_theta_max 1.000
_diffrn_measurement_device_type 'CCD area detector'
_diffrn_measurement_method 'phi and omega scans'
_diffrn_radiation_type MoK\a
_diffrn_radiation_wavelength 0.71073
_diffrn_reflns_av_R_equivalents 0.1068
_diffrn_reflns_av_unetI/netI 0.0603
_diffrn_reflns_Laue_measured_fraction_full 1.000
_diffrn_reflns_Laue_measured_fraction_max 1.000
_diffrn_reflns_limit_h_max 42
_diffrn_reflns_limit_h_min -42
_diffrn_reflns_limit_k_max 11
_diffrn_reflns_limit_k_min -11
_diffrn_reflns_limit_l_max 15
_diffrn_reflns_limit_l_min -8
_diffrn_reflns_number 5437
_diffrn_reflns_point_group_measured_fraction_full 1.000
_diffrn_reflns_point_group_measured_fraction_max 1.000
_diffrn_reflns_theta_full 25.016
_diffrn_reflns_theta_max 25.016
_diffrn_reflns_theta_min 2.252
_diffrn_source 'fine-focus sealed tube'
_exptl_absorpt_coefficient_mu 1.627
_exptl_absorpt_correction_T_max 0.7583
_exptl_absorpt_correction_T_min 0.6240
_exptl_absorpt_correction_type multi-scan
_exptl_absorpt_process_details sadabs
_exptl_crystal_colour blue
_exptl_crystal_colour_primary blue
_exptl_crystal_density_diffrn 1.853
_exptl_crystal_density_meas 1.853
_exptl_crystal_density_method 'not measured'
_exptl_crystal_description Block
_exptl_crystal_F_000 2680
_exptl_crystal_size_max 0.32
_exptl_crystal_size_mid 0.3
_exptl_crystal_size_min 0.18
_refine_diff_density_max 1.092
_refine_diff_density_min -1.032
_refine_diff_density_rms 0.162
_refine_ls_extinction_method none
_refine_ls_goodness_of_fit_ref 1.128
_refine_ls_hydrogen_treatment constr
_refine_ls_matrix_type full
_refine_ls_number_parameters 99
_refine_ls_number_reflns 1069
_refine_ls_number_restraints 43
_refine_ls_restrained_S_all 1.233
_refine_ls_R_factor_all 0.1081
_refine_ls_R_factor_gt 0.0930
_refine_ls_shift/su_max 0.001
_refine_ls_shift/su_mean 0.000
_refine_ls_structure_factor_coef Fsqd
_refine_ls_weighting_details 'w=1/[\s^2^(Fo^2^)+(0.1255P)^2^+101.8730P] where P=(Fo^2^+2Fc^2^)/3'
_refine_ls_weighting_scheme calc
_refine_ls_wR_factor_gt 0.2395
_refine_ls_wR_factor_ref 0.2527
_reflns_Friedel_coverage 0.000
_reflns_number_gt 860
_reflns_number_total 1069
_reflns_threshold_expression 'I > 2\s(I)'
_cod_data_source_file d3ce01182h2.cif
_cod_data_source_block 220621f
_cod_depositor_comments 'Adding full bibliography for 7248065--7248069.cif.'
_cod_original_sg_symbol_H-M 'F d d d'
_cod_database_code 7248067
_shelx_shelxl_version_number 2018/3
_shelx_space_group_comment
;
The symmetry employed for this shelxl refinement is uniquely defined
by the following loop, which should always be used as a source of
symmetry information in preference to the above space-group names.
They are only intended as comments.
;
_shelx_estimated_absorpt_t_max 0.758
_shelx_estimated_absorpt_t_min 0.624
_olex2_refinement_description
;
1. Fixed Uiso
 At 1.2 times of:
  All C(H) groups, All N(H) groups
2. Restrained distances
 Cl2-O1 = Cl2-O3 = Cl2-O2 = Cl2-O4
 1.4 with sigma of 0.01
 O1-O2 \\sim O1-O3 \\sim O1-O4 \\sim O2-O3 \\sim O2-O4 \\sim O3-O4
 with sigma of 0.01
3. Uiso/Uaniso restraints and constraints
Cl2 \\sim O1 \\sim O2 \\sim O3 \\sim O4: within 2A with sigma of 0.02 and sigma
for terminal atoms of 0.04 within 2A
4. Others
 Fixed Sof: O1(0.5) O2(0.5) O3(0.5) O4(0.5)
5.a Riding coordinates:
 N2(H2)
5.b Aromatic/amide H refined with riding coordinates:
 C1(H1), C3(H3)
;
_olex2_submission_special_instructions 'No special instructions were received'

loop_
_space_group_symop_operation_xyz
'x, y, z'
'-x+1/4, -y+1/4, z'
'x, -y+1/4, -z+1/4'
'-x+1/4, y, -z+1/4'
'x, y+1/2, z+1/2'
'-x+1/4, -y+3/4, z+1/2'
'x, -y+3/4, -z+3/4'
'-x+1/4, y+1/2, -z+3/4'
'x+1/2, y, z+1/2'
'-x+3/4, -y+1/4, z+1/2'
'x+1/2, -y+1/4, -z+3/4'
'-x+3/4, y, -z+3/4'
'x+1/2, y+1/2, z'
'-x+3/4, -y+3/4, z'
'x+1/2, -y+3/4, -z+1/4'
'-x+3/4, y+1/2, -z+1/4'
'-x, -y, -z'
'x-1/4, y-1/4, -z'
'-x, y-1/4, z-1/4'
'x-1/4, -y, z-1/4'
'-x, -y+1/2, -z+1/2'
'x-1/4, y+1/4, -z+1/2'
'-x, y+1/4, z+1/4'
'x-1/4, -y+1/2, z+1/4'
'-x+1/2, -y, -z+1/2'
'x+1/4, y-1/4, -z+1/2'
'-x+1/2, y-1/4, z+1/4'
'x+1/4, -y, z+1/4'
'-x+1/2, -y+1/2, -z'
'x+1/4, y+1/4, -z'
'-x+1/2, y+1/4, z-1/4'
'x+1/4, -y+1/2, z-1/4'

loop_
_atom_site_label
_atom_site_type_symbol
_atom_site_fract_x
_atom_site_fract_y
_atom_site_fract_z
_atom_site_U_iso_or_equiv
_atom_site_adp_type
_atom_site_occupancy
_atom_site_site_symmetry_order
_atom_site_calc_flag
_atom_site_refinement_flags_posn
_atom_site_refinement_flags_adp
_atom_site_refinement_flags_occupancy
_atom_site_disorder_assembly
_atom_site_disorder_group
Cu1 Cu 0.125000 0.625000 0.125000 0.0369(6) Uani 1 4 d S T P . .
Cl1 Cl 0.00510(8) 0.2749(3) 0.0246(3) 0.1025(13) Uani 1 1 d . . . . .
Cl2 Cl 0.125000 0.625000 0.3924(2) 0.0841(13) Uani 1 2 d DS TU P . .
N1 N 0.08650(16) 0.4836(6) 0.1236(5) 0.0420(15) Uani 1 1 d . . . . .
N2 N 0.0847(2) 0.3853(6) 0.1894(5) 0.0524(18) Uani 1 1 d . . . . .
H2 H 0.099747 0.376541 0.238710 0.063 Uiso 1 1 d R U . . .
O1 O 0.1341(5) 0.5857(16) 0.2984(6) 0.112(6) Uani 0.5 1 d D U P A -1
O2 O 0.0855(2) 0.609(2) 0.4025(12) 0.144(9) Uani 0.5 1 d D U P A -1
O3 O 0.1292(6) 0.7712(9) 0.3940(11) 0.139(8) Uani 0.5 1 d D U P A -1
O4 O 0.1426(4) 0.5705(14) 0.4675(8) 0.120(7) Uani 0.5 1 d D U P A -1
C1 C 0.0596(2) 0.4592(8) 0.0587(6) 0.051(2) Uani 1 1 d . . . . .
H1 H 0.054376 0.511424 0.002918 0.061 Uiso 1 1 calc R U . . .
C2 C 0.0410(2) 0.3462(7) 0.0861(7) 0.050(2) Uani 1 1 d . . . . .
C3 C 0.0570(2) 0.3016(8) 0.1699(8) 0.059(2) Uani 1 1 d . . . . .
H3 H 0.050127 0.226718 0.207074 0.071 Uiso 1 1 calc R U . . .

loop_
_atom_site_aniso_label
_atom_site_aniso_U_11
_atom_site_aniso_U_22
_atom_site_aniso_U_33
_atom_site_aniso_U_23
_atom_site_aniso_U_13
_atom_site_aniso_U_12
Cu1 0.0380(10) 0.0279(9) 0.0446(11) 0.000 0.000 0.000
Cl1 0.0734(19) 0.0672(17) 0.167(3) 0.0022(19) -0.067(2) -0.0127(13)
Cl2 0.116(3) 0.107(3) 0.0287(16) 0.000 0.000 -0.022(3)
N1 0.042(3) 0.037(3) 0.046(3) 0.006(3) -0.005(3) 0.000(3)
N2 0.063(4) 0.040(4) 0.054(4) 0.009(3) -0.016(3) -0.014(3)
O1 0.160(15) 0.138(15) 0.040(6) 0.004(8) -0.011(9) 0.004(12)
O2 0.101(13) 0.21(2) 0.121(16) 0.054(17) 0.025(12) -0.024(16)
O3 0.23(2) 0.092(13) 0.099(13) -0.030(11) -0.038(15) -0.038(15)
O4 0.155(17) 0.148(18) 0.057(8) 0.043(10) -0.047(9) -0.067(13)
C1 0.049(5) 0.045(4) 0.058(5) 0.005(4) -0.017(4) 0.006(4)
C2 0.041(4) 0.030(4) 0.078(5) -0.006(4) -0.019(4) 0.003(3)
C3 0.057(5) 0.038(4) 0.083(6) 0.007(4) -0.007(4) -0.011(4)

loop_
_atom_type_symbol
_atom_type_description
_atom_type_scat_dispersion_real
_atom_type_scat_dispersion_imag
_atom_type_scat_source
C C 0.0033 0.0016 'International Tables Vol C Tables 4.2.6.8 and 6.1.1.4'
H H 0.0000 0.0000 'International Tables Vol C Tables 4.2.6.8 and 6.1.1.4'
N N 0.0061 0.0033 'International Tables Vol C Tables 4.2.6.8 and 6.1.1.4'
O O 0.0106 0.0060 'International Tables Vol C Tables 4.2.6.8 and 6.1.1.4'
Cl Cl 0.1484 0.1585 'International Tables Vol C Tables 4.2.6.8 and 6.1.1.4'
Cu Cu 0.3201 1.2651 'International Tables Vol C Tables 4.2.6.8 and 6.1.1.4'

loop_
_geom_angle_atom_site_label_1
_geom_angle_atom_site_label_2
_geom_angle_atom_site_label_3
_geom_angle
_geom_angle_site_symmetry_1
_geom_angle_site_symmetry_3
_geom_angle_publ_flag
N1 Cu1 N1 90.6(3) 2_565 4 ?
N1 Cu1 N1 89.4(3) 4 . ?
N1 Cu1 N1 178.9(4) 2_565 . ?
N1 Cu1 N1 89.4(3) 2_565 3_565 ?
N1 Cu1 N1 178.9(4) 4 3_565 ?
N1 Cu1 N1 90.6(3) 3_565 . ?
N1 Cu1 O1 91.6(5) 2_565 . ?
N1 Cu1 O1 89.4(5) . . ?
N1 Cu1 O1 77.1(4) 4 . ?
N1 Cu1 O1 101.9(4) 3_565 . ?
O1 Cl2 O2 107.2(6) . . ?
O1 Cl2 O3 105.9(6) . . ?
O2 Cl2 O3 102.2(6) . . ?
O4 Cl2 O1 118.4(7) . . ?
O4 Cl2 O2 111.3(6) . . ?
O4 Cl2 O3 110.4(6) . . ?
N2 N1 Cu1 123.7(5) . . ?
N2 N1 C1 105.6(6) . . ?
C1 N1 Cu1 130.6(5) . . ?
N1 N2 H2 124.0 . . ?
N1 N2 C3 111.7(7) . . ?
C3 N2 H2 124.3 . . ?
Cl2 O1 Cu1 145.4(9) . . ?
N1 C1 H1 125.2 . . ?
N1 C1 C2 109.7(7) . . ?
C2 C1 H1 125.2 . . ?
C1 C2 Cl1 126.4(7) . . ?
C3 C2 Cl1 127.0(7) . . ?
C3 C2 C1 106.5(7) . . ?
N2 C3 C2 106.5(8) . . ?
N2 C3 H3 126.7 . . ?
C2 C3 H3 126.7 . . ?

loop_
_geom_bond_atom_site_label_1
_geom_bond_atom_site_label_2
_geom_bond_distance
_geom_bond_site_symmetry_2
_geom_bond_publ_flag
Cu1 N1 1.979(6) 2_565 ?
Cu1 N1 1.979(6) 3_565 ?
Cu1 N1 1.979(6) 4 ?
Cu1 N1 1.979(6) . ?
Cu1 O1 2.381(10) . ?
Cl1 C2 1.693(8) . ?
Cl2 O1 1.360(8) . ?
Cl2 O2 1.444(8) . ?
Cl2 O3 1.463(8) . ?
Cl2 O4 1.309(8) . ?
N1 N2 1.318(9) . ?
N1 C1 1.326(10) . ?
N2 H2 0.8602 . ?
N2 C3 1.329(10) . ?
C1 H1 0.9300 . ?
C1 C2 1.363(11) . ?
C2 C3 1.339(13) . ?
C3 H3 0.9300 . ?

loop_
_geom_torsion_atom_site_label_1
_geom_torsion_atom_site_label_2
_geom_torsion_atom_site_label_3
_geom_torsion_atom_site_label_4
_geom_torsion
_geom_torsion_site_symmetry_1
_geom_torsion_site_symmetry_2
_geom_torsion_site_symmetry_3
_geom_torsion_site_symmetry_4
_geom_torsion_publ_flag
Cu1 N1 N2 C3 -178.0(6) . . . . ?
Cu1 N1 C1 C2 176.9(6) . . . . ?
Cl1 C2 C3 N2 177.7(7) . . . . ?
N1 N2 C3 C2 1.8(10) . . . . ?
N1 C1 C2 Cl1 -178.7(7) . . . . ?
N1 C1 C2 C3 0.1(10) . . . . ?
N2 N1 C1 C2 1.0(9) . . . . ?
O2 Cl2 O1 Cu1 60(2) . . . . ?
O3 Cl2 O1 Cu1 -49(2) . . . . ?
O4 Cl2 O1 Cu1 -173.2(16) . . . . ?
C1 N1 N2 C3 -1.8(10) . . . . ?
C1 C2 C3 N2 -1.1(10) . . . . ?
